data_2015203
loop_
_publ_author_name
'Wardell, Solange M. S. V.'
'de Souza, Marcus V. N.'
'Wardell, James L.'
'Low, John N.'
'Glidewell, Christopher'

_publ_section_title
;
 Four nitrobenzaldehyde isonicotinoylhydrazones at 120K: four different
 supramolecular structures in two and three dimensions
;
_journal_coeditor_code SK1873
_journal_issue 12
_journal_name_full 'Acta Crystallographica Section C'
_journal_page_first o683
_journal_page_last o689
_journal_paper_doi 10.1107/S0108270105032580
_journal_volume 61
_journal_year 2005
_chemical_formula_iupac 'C13 H9 N5 O5, H2 O'
_chemical_formula_moiety 'C13 H9 N5 O5, H2 O'
_chemical_formula_sum 'C13 H11 N5 O6'
_chemical_formula_weight 333.27
_chemical_name_systematic
;
2,4-dinitrobenzaldehyde isonicotinoylhydrazone monohydrate
;
_space_group_IT_number 14
_symmetry_cell_setting monoclinic
_symmetry_space_group_name_Hall '-P 2ybc'
_symmetry_space_group_name_H-M 'P 1 21/c 1'
_atom_sites_solution_hydrogens geom
_atom_sites_solution_primary direct
_atom_sites_solution_secondary difmap
_cell_angle_alpha 90.00
_cell_angle_beta 91.098(2)
_cell_angle_gamma 90.00
_cell_formula_units_Z 4
_cell_length_a 6.7545(2)
_cell_length_b 13.8578(5)
_cell_length_c 15.2311(5)
_cell_measurement_reflns_used 3252
_cell_measurement_temperature 120(2)
_cell_measurement_theta_max 27.50
_cell_measurement_theta_min 3.05
_cell_volume 1425.41(8)
_computing_cell_refinement 'DENZO (Otwinowski & Minor, 1997) and COLLECT'
_computing_data_collection 'COLLECT (Nonius, 1999)'
_computing_data_reduction 'DENZO and COLLECT'
_computing_molecular_graphics 'PLATON (Spek, 2003)'
_computing_publication_material 'SHELXL97 and PRPKAPPA (Ferguson, 1999)'
_computing_structure_refinement 'OSCAIL and SHELXL97 (Sheldrick, 1997)'
_computing_structure_solution 'OSCAIL (McArdle, 2003) and SHELXS97 (Sheldrick, 1997)'
_diffrn_ambient_temperature 120(2)
_diffrn_detector_area_resol_mean 9.091
_diffrn_measured_fraction_theta_full 0.993
_diffrn_measured_fraction_theta_max 0.993
_diffrn_measurement_device_type 'Bruker Nonius KappaCCD area-detector'
_diffrn_measurement_method '\f and \w'
_diffrn_radiation_monochromator graphite
_diffrn_radiation_source 'Bruker Nonius FR91 rotating anode'
_diffrn_radiation_type 'Mo K\a'
_diffrn_radiation_wavelength 0.71073
_diffrn_reflns_av_R_equivalents 0.0289
_diffrn_reflns_av_sigmaI/netI 0.0246
_diffrn_reflns_limit_h_max 8
_diffrn_reflns_limit_h_min -8
_diffrn_reflns_limit_k_max 17
_diffrn_reflns_limit_k_min -17
_diffrn_reflns_limit_l_max 19
_diffrn_reflns_limit_l_min -18
_diffrn_reflns_number 15552
_diffrn_reflns_theta_full 27.50
_diffrn_reflns_theta_max 27.50
_diffrn_reflns_theta_min 3.05
_diffrn_standards_decay_% 0
_exptl_absorpt_coefficient_mu 0.126
_exptl_absorpt_correction_T_max 0.957
_exptl_absorpt_correction_T_min 0.946
_exptl_absorpt_correction_type multi-scan
_exptl_absorpt_process_details '(SADABS; Sheldrick, 2003)'
_exptl_crystal_colour colourless
_exptl_crystal_density_diffrn 1.553
_exptl_crystal_density_method 'not measured'
_exptl_crystal_description block
_exptl_crystal_F_000 688
_exptl_crystal_size_max 0.50
_exptl_crystal_size_mid 0.40
_exptl_crystal_size_min 0.35
_refine_diff_density_max 0.286
_refine_diff_density_min -0.287
_refine_ls_extinction_method none
_refine_ls_goodness_of_fit_ref 1.071
_refine_ls_hydrogen_treatment constr
_refine_ls_matrix_type full
_refine_ls_number_parameters 217
_refine_ls_number_reflns 3252
_refine_ls_number_restraints 0
_refine_ls_restrained_S_all 1.071
_refine_ls_R_factor_all 0.0516
_refine_ls_R_factor_gt 0.0393
_refine_ls_shift/su_max 0.000
_refine_ls_shift/su_mean 0.000
_refine_ls_structure_factor_coef Fsqd
_refine_ls_weighting_details 'w = 1/[\s^2^(Fo^2^)+(0.0652P)^2^+0.3739P] where P=(Fo^2^+2Fc^2^)/3'
_refine_ls_weighting_scheme calc
_refine_ls_wR_factor_gt 0.1068
_refine_ls_wR_factor_ref 0.1157
_reflns_number_gt 2621
_reflns_number_total 3252
_reflns_threshold_expression I>2\s(I)
_cod_data_source_file sk1873.cif
_cod_data_source_block IV
_cod_original_sg_symbol_H-M 'P 21/c'
_cod_database_code 2015203
_cod_database_fobs_code 2015203

loop_
_symmetry_equiv_pos_as_xyz
'x, y, z'
'-x, y+1/2, -z+1/2'
'-x, -y, -z'
'x, -y+1/2, z+1/2'

loop_
_atom_site_label
_atom_site_fract_x
_atom_site_fract_y
_atom_site_fract_z
_atom_site_U_iso_or_equiv
_atom_site_adp_type
_atom_site_calc_flag
_atom_site_refinement_flags
_atom_site_occupancy
_atom_site_disorder_assembly
_atom_site_disorder_group
_atom_site_type_symbol
O1 0.27642(13) 0.61396(7) 0.65794(7) 0.0252(2) Uani d . 1 . . O
O21 0.71744(15) 0.20348(9) 0.59093(9) 0.0410(3) Uani d . 1 . . O
O22 0.55896(15) 0.06941(8) 0.60460(7) 0.0316(3) Uani d . 1 . . O
O41 0.02176(15) 0.01273(8) 0.40068(7) 0.0313(3) Uani d . 1 . . O
O42 -0.21514(15) 0.11749(8) 0.40644(8) 0.0362(3) Uani d . 1 . . O
N2 0.57032(15) 0.15306(8) 0.57997(8) 0.0213(3) Uani d . 1 . . N
N4 -0.04246(16) 0.09271(9) 0.41858(8) 0.0216(3) Uani d . 1 . . N
N11 0.86259(16) 0.80601(9) 0.76960(8) 0.0240(3) Uani d . 1 . . N
N17 0.53697(15) 0.51315(8) 0.63634(7) 0.0169(2) Uani d . 1 . . N
N27 0.41328(15) 0.44644(8) 0.59768(7) 0.0171(2) Uani d . 1 . . N
C12 0.8988(2) 0.71144(11) 0.77916(9) 0.0237(3) Uani d . 1 . . C
C13 0.77206(18) 0.63952(10) 0.74907(8) 0.0199(3) Uani d . 1 . . C
C14 0.59689(18) 0.66669(9) 0.70633(8) 0.0164(3) Uani d . 1 . . C
C15 0.55350(19) 0.76445(10) 0.69845(8) 0.0191(3) Uani d . 1 . . C
C16 0.6915(2) 0.83093(10) 0.72998(9) 0.0214(3) Uani d . 1 . . C
C17 0.45300(18) 0.59609(9) 0.66593(8) 0.0174(3) Uani d . 1 . . C
C21 0.36244(17) 0.29496(9) 0.53188(8) 0.0159(3) Uani d . 1 . . C
C22 0.39727(17) 0.19511(10) 0.53421(8) 0.0165(3) Uani d . 1 . . C
C23 0.26688(18) 0.12840(9) 0.49760(8) 0.0180(3) Uani d . 1 . . C
C24 0.09497(18) 0.16311(10) 0.45875(8) 0.0180(3) Uani d . 1 . . C
C25 0.04821(18) 0.26027(10) 0.45617(8) 0.0185(3) Uani d . 1 . . C
C26 0.18331(18) 0.32514(10) 0.49235(8) 0.0178(3) Uani d . 1 . . C
C27 0.49462(18) 0.36894(9) 0.57093(9) 0.0186(3) Uani d . 1 . . C
O2 0.94659(13) 0.46303(7) 0.63946(6) 0.0238(2) Uani d . 1 . . O
H12 1.0183 0.6926 0.8083 0.031 Uiso calc R 1 . . H
H13 0.8040 0.5734 0.7574 0.026 Uiso calc R 1 . . H
H15 0.4323 0.7853 0.6721 0.025 Uiso calc R 1 . . H
H16 0.6628 0.8976 0.7231 0.028 Uiso calc R 1 . . H
H17 0.6633 0.5010 0.6402 0.020 Uiso d R 1 . . H
H23 0.2949 0.0612 0.4992 0.023 Uiso calc R 1 . . H
H25 -0.0730 0.2820 0.4304 0.024 Uiso calc R 1 . . H
H26 0.1537 0.3921 0.4903 0.023 Uiso calc R 1 . . H
H27 0.6317 0.3587 0.5757 0.022 Uiso d R 1 . . H
H2A 1.0468 0.5000 0.6355 0.029 Uiso d R 1 . . H
H2B 0.9879 0.4123 0.6666 0.029 Uiso d R 1 . . H

loop_
_atom_site_aniso_label
_atom_site_aniso_U_11
_atom_site_aniso_U_22
_atom_site_aniso_U_33
_atom_site_aniso_U_12
_atom_site_aniso_U_13
_atom_site_aniso_U_23
O1 0.0151(5) 0.0223(5) 0.0380(6) 0.0032(4) -0.0049(4) -0.0046(4)
O21 0.0231(6) 0.0324(6) 0.0666(8) -0.0042(5) -0.0207(5) 0.0023(6)
O22 0.0285(6) 0.0222(6) 0.0436(7) 0.0062(4) -0.0086(5) 0.0035(5)
O41 0.0275(6) 0.0233(6) 0.0427(7) -0.0014(4) -0.0050(5) -0.0118(5)
O42 0.0212(5) 0.0272(6) 0.0592(8) -0.0009(4) -0.0190(5) 0.0014(5)
N2 0.0169(5) 0.0224(6) 0.0243(6) 0.0034(5) -0.0040(4) -0.0042(5)
N4 0.0192(6) 0.0203(6) 0.0250(6) -0.0029(4) -0.0054(4) 0.0013(5)
N11 0.0234(6) 0.0254(6) 0.0233(6) -0.0040(5) 0.0007(5) -0.0083(5)
N17 0.0118(5) 0.0170(6) 0.0219(6) -0.0008(4) -0.0021(4) -0.0027(4)
N27 0.0164(5) 0.0170(6) 0.0177(5) -0.0035(4) -0.0011(4) -0.0005(4)
C12 0.0193(6) 0.0286(8) 0.0230(7) 0.0014(5) -0.0044(5) -0.0069(6)
C13 0.0193(6) 0.0208(7) 0.0194(7) 0.0025(5) -0.0036(5) -0.0033(5)
C14 0.0157(6) 0.0181(6) 0.0154(6) 0.0013(5) 0.0006(4) -0.0021(5)
C15 0.0189(6) 0.0190(7) 0.0194(6) 0.0026(5) 0.0000(5) -0.0022(5)
C16 0.0257(7) 0.0180(7) 0.0207(7) 0.0005(5) 0.0023(5) -0.0029(5)
C17 0.0152(6) 0.0177(6) 0.0193(6) 0.0002(5) -0.0013(5) 0.0009(5)
C21 0.0147(6) 0.0186(6) 0.0145(6) -0.0023(5) 0.0022(4) -0.0017(5)
C22 0.0128(6) 0.0199(7) 0.0167(6) 0.0017(5) -0.0004(4) -0.0010(5)
C23 0.0174(6) 0.0166(6) 0.0200(7) 0.0005(5) 0.0000(5) -0.0014(5)
C24 0.0167(6) 0.0187(7) 0.0186(7) -0.0030(5) -0.0011(5) -0.0006(5)
C25 0.0157(6) 0.0206(7) 0.0191(7) 0.0010(5) -0.0016(5) 0.0020(5)
C26 0.0177(6) 0.0164(6) 0.0193(6) 0.0006(5) 0.0006(5) 0.0007(5)
C27 0.0133(6) 0.0208(7) 0.0218(7) -0.0012(5) -0.0012(5) -0.0012(5)
O2 0.0150(4) 0.0213(5) 0.0352(6) 0.0024(4) -0.0025(4) 0.0025(4)

loop_
_atom_type_symbol
_atom_type_description
_atom_type_scat_dispersion_real
_atom_type_scat_dispersion_imag
_atom_type_scat_source
C C 0.0033 0.0016 'International Tables Vol C Tables 4.2.6.8 and 6.1.1.4'
H H 0.0000 0.0000 'International Tables Vol C Tables 4.2.6.8 and 6.1.1.4'
N N 0.0061 0.0033 'International Tables Vol C Tables 4.2.6.8 and 6.1.1.4'
O O 0.0106 0.0060 'International Tables Vol C Tables 4.2.6.8 and 6.1.1.4'

loop_
_geom_angle_atom_site_label_1
_geom_angle_atom_site_label_2
_geom_angle_atom_site_label_3
_geom_angle
_geom_angle_publ_flag
C16 N11 C12 117.07(12) no
N11 C12 C13 123.84(13) no
N11 C12 H12 118.1 no
C13 C12 H12 118.1 no
C12 C13 C14 118.32(13) no
C12 C13 H13 120.8 no
C14 C13 H13 120.8 no
C15 C14 C13 118.68(12) no
C15 C14 C17 117.73(11) no
C13 C14 C17 123.58(12) no
C16 C15 C14 118.50(12) no
C16 C15 H15 120.7 no
C14 C15 H15 120.7 no
N11 C16 C15 123.52(13) no
N11 C16 H16 118.2 no
C15 C16 H16 118.2 no
O1 C17 N17 123.36(12) no
O1 C17 C14 122.09(12) no
N17 C17 C14 114.50(10) no
C17 N17 N27 117.18(10) no
C17 N17 H17 123.7 no
N27 N17 H17 119.1 no
C27 N27 N17 116.22(11) no
N27 C27 C21 116.86(11) no
N27 C27 H27 122.2 no
C21 C27 H27 120.9 no
C22 C21 C26 116.54(11) no
C22 C21 C27 125.04(11) no
C26 C21 C27 118.36(12) no
C23 C22 C21 122.83(12) no
C23 C22 N2 114.81(11) no
C21 C22 N2 122.28(11) no
O22 N2 O21 123.77(12) no
O22 N2 C22 117.90(11) no
O21 N2 C22 118.34(12) no
C24 C23 C22 117.58(12) no
C24 C23 H23 121.2 no
C22 C23 H23 121.2 no
C23 C24 C25 122.77(12) no
C23 C24 N4 117.79(12) no
C25 C24 N4 119.44(11) no
O41 N4 O42 124.09(11) no
O41 N4 C24 118.02(11) no
O42 N4 C24 117.87(11) no
C24 C25 C26 118.11(12) no
C24 C25 H25 120.9 no
C26 C25 H25 120.9 no
C25 C26 C21 122.13(12) no
C25 C26 H26 118.9 no
C21 C26 H26 118.9 no
H2A O2 H2B 106.0 no

loop_
_geom_bond_atom_site_label_1
_geom_bond_atom_site_label_2
_geom_bond_site_symmetry_2
_geom_bond_distance
_geom_bond_publ_flag
N11 C16 . 1.3390(18) no
N11 C12 . 1.3407(19) no
C12 C13 . 1.3859(19) no
C12 H12 . 0.95 no
C13 C14 . 1.3913(17) no
C13 H13 . 0.95 no
C14 C15 . 1.3908(19) no
C14 C17 . 1.5025(17) no
C15 C16 . 1.3895(19) no
C15 H15 . 0.95 no
C16 H16 . 0.95 no
C17 O1 . 1.2219(15) no
C17 N17 . 1.3622(17) no
N17 N27 . 1.3714(15) no
N17 H17 . 0.8705 no
N27 C27 . 1.2766(17) no
C27 C21 . 1.4770(17) no
C27 H27 . 0.9382 no
C21 C22 . 1.4039(18) no
C21 C26 . 1.4047(17) no
C22 C23 . 1.3865(18) no
C22 N2 . 1.4699(16) no
N2 O22 . 1.2212(16) no
N2 O21 . 1.2236(15) no
C23 C24 . 1.3797(18) no
C23 H23 . 0.95 no
C24 C25 . 1.3834(19) no
C24 N4 . 1.4717(16) no
N4 O41 . 1.2229(15) no
N4 O42 . 1.2265(15) no
C25 C26 . 1.3876(18) no
C25 H25 . 0.95 no
C26 H26 . 0.95 no
O2 H2A . 0.8521 no
O2 H2B . 0.8594 no

loop_
_geom_hbond_atom_site_label_D
_geom_hbond_atom_site_label_H
_geom_hbond_atom_site_label_A
_geom_hbond_site_symmetry_A
_geom_hbond_distance_DH
_geom_hbond_distance_HA
_geom_hbond_distance_DA
_geom_hbond_angle_DHA
_geom_hbond_publ_flag
N17 H17 O2 . 0.87 1.98 2.8521(14) 174 y
O2 H2A O1 1_655 0.85 2.24 3.0648(13) 165 y
O2 H2B N11 2_746 0.86 2.02 2.8716(15) 169 y
C12 H12 O21 2_756 0.95 2.34 3.2326(18) 157 y
C15 H15 O42 3_566 0.95 2.31 3.2113(17) 158 y
C25 H25 O1 3_566 0.95 2.39 3.2742(16) 155 y

loop_
_geom_torsion_atom_site_label_1
_geom_torsion_atom_site_label_2
_geom_torsion_atom_site_label_3
_geom_torsion_atom_site_label_4
_geom_torsion
_geom_torsion_publ_flag
C16 N11 C12 C13 1.3(2) no
N11 C12 C13 C14 0.0(2) no
C12 C13 C14 C15 -2.23(19) no
C12 C13 C14 C17 176.22(12) no
C13 C14 C15 C16 2.98(19) no
C17 C14 C15 C16 -175.56(11) no
C12 N11 C16 C15 -0.5(2) no
C14 C15 C16 N11 -1.7(2) no
C15 C14 C17 O1 -28.83(19) no
C13 C14 C17 O1 152.71(13) no
C15 C14 C17 N17 148.77(12) no
C13 C14 C17 N17 -29.69(18) no
O1 C17 N17 N27 -1.57(19) no
C14 C17 N17 N27 -179.13(10) no
C17 N17 N27 C27 -179.53(11) no
N17 N27 C27 C21 177.97(10) no
N27 C27 C21 C22 -150.33(13) no
N27 C27 C21 C26 26.79(17) no
C26 C21 C22 C23 1.85(18) no
C27 C21 C22 C23 179.02(12) no
C26 C21 C22 N2 -174.78(11) no
C27 C21 C22 N2 2.39(19) no
C23 C22 N2 O22 -21.01(16) no
C21 C22 N2 O22 155.88(12) no
C23 C22 N2 O21 158.71(12) no
C21 C22 N2 O21 -24.41(18) no
C21 C22 C23 C24 -1.03(19) no
N2 C22 C23 C24 175.84(11) no
C22 C23 C24 C25 -0.83(19) no
C22 C23 C24 N4 179.06(11) no
C23 C24 N4 O41 -18.96(18) no
C25 C24 N4 O41 160.94(13) no
C23 C24 N4 O42 159.91(12) no
C25 C24 N4 O42 -20.19(18) no
C23 C24 C25 C26 1.7(2) no
N4 C24 C25 C26 -178.18(11) no
C24 C25 C26 C21 -0.79(19) no
C22 C21 C26 C25 -0.91(18) no
C27 C21 C26 C25 -178.27(12) no

loop_
_cod_related_entry_id
_cod_related_entry_database
_cod_related_entry_code
1 ChemSpider 21180993
